data_7705165
loop_
_publ_author_name
'He, Zhiyuan'
'Xue, Xiaolian'
'Liu, Yilan'
'Yu, Na'
'Krogman, Jeremy P.'

_publ_section_title
;
 Aminolysis of bis[bis(trimethylsilyl)amido]-manganese, -iron, and -cobalt
 for the synthesis of mono- and bis-silylene complexes.
;
_journal_issue 36
_journal_name_full 'Dalton transactions (Cambridge, England : 2003)'
_journal_page_first 12586
_journal_page_last 12591
_journal_paper_doi 10.1039/d0dt00570c
_journal_volume 49
_journal_year 2020
_chemical_formula_moiety 'C36 H48 Cl4 N4 Si2, C7 H8'
_chemical_formula_sum 'C43 H56 Cl4 N4 Si2'
_chemical_formula_weight 826.89
_space_group_crystal_system monoclinic
_space_group_IT_number 14
_space_group_name_Hall '-P 2yn'
_space_group_name_H-M_alt 'P 1 21/n 1'
_atom_sites_solution_hydrogens geom
_atom_sites_solution_primary dual
_audit_creation_date 2020-07-14
_audit_creation_method
;
Olex2 1.3
(compiled 2020.02.04 svn.rd84adfe8 for OlexSys, GUI svn.r6032)
;
_audit_update_record
;
2020-07-26 deposited with the CCDC.	2020-08-05 downloaded from the CCDC.
;
_cell_angle_alpha 90
_cell_angle_beta 91.199(2)
_cell_angle_gamma 90
_cell_formula_units_Z 4
_cell_length_a 11.9514(9)
_cell_length_b 19.3184(16)
_cell_length_c 19.1714(17)
_cell_measurement_reflns_used 9383
_cell_measurement_temperature 150.02
_cell_measurement_theta_max 25.529
_cell_measurement_theta_min 2.361
_cell_volume 4425.4(6)
_computing_cell_refinement 'SAINT v8.37A (Bruker, 2015)'
_computing_data_reduction 'SAINT v8.37A (Bruker, 2015)'
_computing_molecular_graphics 'Olex2 1.3 (Dolomanov et al., 2009)'
_computing_publication_material 'Olex2 1.3 (Dolomanov et al., 2009)'
_computing_structure_refinement 'SHELXL 2018/3 (Sheldrick, 2015)'
_computing_structure_solution 'SHELXT 2018/2 (Sheldrick, 2018)'
_diffrn_ambient_temperature 150.02
_diffrn_measured_fraction_theta_full 0.999
_diffrn_measured_fraction_theta_max 0.996
_diffrn_measurement_device_type 'Bruker APEX-II CCD'
_diffrn_measurement_method '\f and \w scans'
_diffrn_radiation_type MoK\a
_diffrn_radiation_wavelength 0.71073
_diffrn_reflns_av_R_equivalents 0.1131
_diffrn_reflns_av_unetI/netI 0.0509
_diffrn_reflns_Laue_measured_fraction_full 0.999
_diffrn_reflns_Laue_measured_fraction_max 0.996
_diffrn_reflns_limit_h_max 14
_diffrn_reflns_limit_h_min -14
_diffrn_reflns_limit_k_max 24
_diffrn_reflns_limit_k_min -24
_diffrn_reflns_limit_l_max 24
_diffrn_reflns_limit_l_min -23
_diffrn_reflns_number 146405
_diffrn_reflns_point_group_measured_fraction_full 0.999
_diffrn_reflns_point_group_measured_fraction_max 0.996
_diffrn_reflns_theta_full 25.242
_diffrn_reflns_theta_max 26.442
_diffrn_reflns_theta_min 2.252
_diffrn_source_current 30.0
_diffrn_source_power 1.5
_diffrn_source_voltage 50.0
_diffrn_standards_number 0
_exptl_absorpt_coefficient_mu 0.356
_exptl_absorpt_correction_T_max 0.7454
_exptl_absorpt_correction_T_min 0.6934
_exptl_absorpt_correction_type multi-scan
_exptl_crystal_colour 'clear light colourless'
_exptl_crystal_colour_lustre clear
_exptl_crystal_colour_modifier light
_exptl_crystal_colour_primary colourless
_exptl_crystal_density_diffrn 1.241
_exptl_crystal_description block
_exptl_crystal_F_000 1752
_exptl_crystal_size_max 0.2
_exptl_crystal_size_mid 0.15
_exptl_crystal_size_min 0.15
_refine_diff_density_max 0.969
_refine_diff_density_min -0.694
_refine_diff_density_rms 0.066
_refine_ls_extinction_method none
_refine_ls_goodness_of_fit_ref 1.141
_refine_ls_hydrogen_treatment constr
_refine_ls_matrix_type full
_refine_ls_number_parameters 569
_refine_ls_number_reflns 9066
_refine_ls_number_restraints 459
_refine_ls_restrained_S_all 1.134
_refine_ls_R_factor_all 0.1360
_refine_ls_R_factor_gt 0.0989
_refine_ls_shift/su_max 0.000
_refine_ls_shift/su_mean 0.000
_refine_ls_structure_factor_coef Fsqd
_refine_ls_weighting_details 'w=1/[\s^2^(Fo^2^)+(0.0512P)^2^+11.3538P] where P=(Fo^2^+2Fc^2^)/3'
_refine_ls_weighting_scheme calc
_refine_ls_wR_factor_gt 0.1858
_refine_ls_wR_factor_ref 0.2012
_reflns_Friedel_coverage 0.000
_reflns_number_gt 6557
_reflns_number_total 9066
_reflns_threshold_expression 'I > 2\s(I)'
_cod_data_source_file d0dt00570c2.cif
_cod_data_source_block 10
_cod_depositor_comments 'Adding full bibliography for 7705159--7705168.cif.'
_cod_database_code 7705165
_shelx_shelxl_version_number 2018/3
_shelx_space_group_comment
;
The symmetry employed for this shelxl refinement is uniquely defined
by the following loop, which should always be used as a source of
symmetry information in preference to the above space-group names.
They are only intended as comments.
;
_shelx_estimated_absorpt_t_max 0.949
_shelx_estimated_absorpt_t_min 0.932
_olex2_refinement_description
;
1. Fixed Uiso
 At 1.2 times of:
  All C(H) groups
 At 1.5 times of:
  All C(H,H,H) groups
2. Restrained distances
 Si2-Cl3 \\sim Si2-Cl4
 with sigma of 0.02
3. Uiso/Uaniso restraints and constraints
All non-hydrogen atoms have similar U: within 2A with sigma of 0.01 and sigma
for terminal atoms of 0.02 within 2A
4. Others
 1*[Sof(Si2)+Sof(Cl4)+Sof(Cl3)]+1*[Sof(Si2A)+Sof(Cl4A)+Sof(Cl3A)]+1*[Sof(Si2B)+
 Sof(Cl4B)+Sof(Cl3B)]=1 with esd of 0.0001
 1*[Sof(Cl1)]+1*[Sof(Cl1A)]+1*[Sof(Cl1B)]=1 with esd of 0.0001
 Sof(Si2)=Sof(Cl4)=Sof(Cl3)=FVAR(1)
 Sof(Si2A)=Sof(Cl4A)=Sof(Cl3A)=FVAR(5)
 Sof(Si2B)=Sof(Cl4B)=Sof(Cl3B)=FVAR(6)
5.a Aromatic/amide H refined with riding coordinates:
 C21(H21), C20(H20), C17(H17), C18(H18), C11(H11), C14(H14), C13(H13),
 C12(H12), C26(H26), C23(H23), C24(H24), C25(H25), C017(H017), C018(H018),
 C01B(H01B), C01C(H01C), C01E(H01E)
5.b Idealised Me refined as rotating group:
 C35(H35A,H35B,H35C), C36(H36A,H36B,H36C), C8(H8A,H8B,H8C), C7(H7A,H7B,H7C),
 C4(H4A,H4B,H4C), C30(H30A,H30B,H30C), C2(H2A,H2B,H2C), C32(H32A,H32B,H32C),
 C9(H9A,H9B,H9C), C3(H3A,H3B,H3C), C34(H34A,H34B,H34C), C31(H31A,H31B,H31C),
 C01I(H01A,H01D,H01F)
;
_olex2_submission_special_instructions 'No special instructions were received'

loop_
_space_group_symop_operation_xyz
'x, y, z'
'-x+1/2, y+1/2, -z+1/2'
'-x, -y, -z'
'x-1/2, -y-1/2, z-1/2'

loop_
_atom_site_label
_atom_site_type_symbol
_atom_site_fract_x
_atom_site_fract_y
_atom_site_fract_z
_atom_site_U_iso_or_equiv
_atom_site_adp_type
_atom_site_occupancy
_atom_site_site_symmetry_order
_atom_site_calc_flag
_atom_site_refinement_flags_posn
_atom_site_refinement_flags_adp
_atom_site_refinement_flags_occupancy
_atom_site_disorder_assembly
_atom_site_disorder_group
Cl2 Cl 0.44790(10) 0.36637(6) 0.65480(7) 0.0527(3) Uani 1 1 d . . . . .
N2 N 0.6751(3) 0.41330(17) 0.62312(17) 0.0341(8) Uani 1 1 d . U . . .
Si1 Si 0.60953(11) 0.34973(6) 0.69125(7) 0.0440(3) Uani 1 1 d . U . . .
N1 N 0.3156(3) 0.76383(17) 0.87495(18) 0.0363(8) Uani 1 1 d . U . . .
Cl1 Cl 0.69183(14) 0.26318(7) 0.65590(8) 0.0544(5) Uani 0.797(2) 1 d . . P A 1
Cl1A Cl 0.5512(15) 0.2995(7) 0.7693(8) 0.077(4) Uani 0.124(3) 1 d . U P A 2
Cl1B Cl 0.6021(17) 0.2699(9) 0.7493(10) 0.054(5) Uani 0.079(3) 1 d . U P A 3
N4 N 0.6804(3) 0.41918(17) 0.73439(17) 0.0313(7) Uani 1 1 d . U . . .
Si2 Si 0.3970(13) 0.8218(7) 0.8288(7) 0.0326(19) Uani 0.299(3) 1 d D U P B 1
Cl4 Cl 0.3359(19) 0.9077(12) 0.8705(14) 0.053(4) Uani 0.299(3) 1 d D U P B 1
Cl3 Cl 0.5573(3) 0.8085(2) 0.8323(2) 0.0434(11) Uani 0.299(3) 1 d D U P B 1
Si2A Si 0.3993(12) 0.8331(6) 0.8142(6) 0.042(2) Uani 0.367(3) 1 d . U P B 2
Cl4A Cl 0.3427(11) 0.9170(8) 0.8795(9) 0.0358(18) Uani 0.367(3) 1 d . U P B 2
Cl3A Cl 0.4983(3) 0.8774(2) 0.7512(2) 0.0535(11) Uani 0.367(3) 1 d . U P B 2
Si2B Si 0.3441(4) 0.8484(2) 0.8243(2) 0.0311(9) Uani 0.334(3) 1 d . U P B 3
Cl4B Cl 0.3748(5) 0.9195(3) 0.9106(3) 0.0559(15) Uani 0.334(3) 1 d . U P B 3
Cl3B Cl 0.5063(3) 0.8498(3) 0.7889(3) 0.0601(15) Uani 0.334(3) 1 d . U P B 3
C21 C 0.4017(3) 0.55704(18) 0.70524(19) 0.0242(8) Uani 1 1 d . U . . .
H21 H 0.342307 0.531101 0.684467 0.029 Uiso 1 1 calc R U . . .
C16 C 0.3794(3) 0.60025(17) 0.76159(19) 0.0241(8) Uani 1 1 d . U . . .
C10 C 0.2148(3) 0.66702(18) 0.81216(18) 0.0240(8) Uani 1 1 d . U . . .
C5 C 0.2775(3) 0.73367(19) 0.8168(2) 0.0272(8) Uani 1 1 d . U . . .
C19 C 0.5974(3) 0.58838(18) 0.7079(2) 0.0262(8) Uani 1 1 d . U . . .
C28 C 0.7103(3) 0.4524(2) 0.6748(2) 0.0277(8) Uani 1 1 d . U . . .
C20 C 0.5083(3) 0.55092(18) 0.6788(2) 0.0262(8) Uani 1 1 d . U . . .
H20 H 0.520779 0.520948 0.640409 0.031 Uiso 1 1 calc R U . . .
C17 C 0.4694(3) 0.63721(18) 0.7910(2) 0.0283(8) Uani 1 1 d . U . . .
H17 H 0.457526 0.666345 0.830081 0.034 Uiso 1 1 calc R U . . .
C15 C 0.2630(3) 0.60518(18) 0.78776(19) 0.0250(8) Uani 1 1 d . U . . .
C27 C 0.7688(3) 0.5205(2) 0.67011(19) 0.0288(8) Uani 1 1 d . U . . .
C18 C 0.5753(3) 0.63192(19) 0.7640(2) 0.0305(9) Uani 1 1 d . U . . .
H18 H 0.634527 0.658547 0.784153 0.037 Uiso 1 1 calc R U . . .
C11 C 0.1030(3) 0.6684(2) 0.8320(2) 0.0310(9) Uani 1 1 d . U . . .
H11 H 0.071374 0.710320 0.848265 0.037 Uiso 1 1 calc R U . . .
C14 C 0.1955(3) 0.54616(19) 0.7863(2) 0.0307(9) Uani 1 1 d . U . . .
H14 H 0.226433 0.503458 0.771394 0.037 Uiso 1 1 calc R U . . .
C22 C 0.7149(3) 0.5835(2) 0.68246(19) 0.0278(8) Uani 1 1 d . U . . .
C13 C 0.0850(3) 0.5483(2) 0.8058(2) 0.0358(9) Uani 1 1 d . U . . .
H13 H 0.041033 0.507329 0.803752 0.043 Uiso 1 1 calc R U . . .
C12 C 0.0381(3) 0.6093(2) 0.8282(2) 0.0356(9) Uani 1 1 d . U . . .
H12 H -0.038296 0.610705 0.840972 0.043 Uiso 1 1 calc R U . . .
C26 C 0.8821(3) 0.5201(3) 0.6525(2) 0.0413(10) Uani 1 1 d . U . . .
H26 H 0.919064 0.477263 0.644929 0.050 Uiso 1 1 calc R U . . .
C23 C 0.7764(3) 0.6449(2) 0.6755(2) 0.0396(10) Uani 1 1 d . U . . .
H23 H 0.740835 0.688073 0.683495 0.048 Uiso 1 1 calc R U . . .
C6 C 0.2755(4) 0.7741(2) 0.6881(2) 0.0369(9) Uani 1 1 d . U . . .
C33 C 0.7006(3) 0.4326(2) 0.8103(2) 0.0374(10) Uani 1 1 d . U . . .
C35 C 0.5876(4) 0.4461(3) 0.8440(2) 0.0459(11) Uani 1 1 d . U . . .
H35A H 0.598525 0.451434 0.894471 0.069 Uiso 1 1 calc R U . . .
H35B H 0.537317 0.406942 0.834488 0.069 Uiso 1 1 calc R U . . .
H35C H 0.554554 0.488457 0.824433 0.069 Uiso 1 1 calc R U . . .
C36 C 0.7777(4) 0.4941(2) 0.8250(2) 0.0435(11) Uani 1 1 d . U . . .
H36A H 0.793606 0.497345 0.875216 0.065 Uiso 1 1 calc R U . . .
H36B H 0.741178 0.536797 0.808806 0.065 Uiso 1 1 calc R U . . .
H36C H 0.847939 0.487762 0.800241 0.065 Uiso 1 1 calc R U . . .
C24 C 0.8871(4) 0.6438(3) 0.6573(2) 0.0498(12) Uani 1 1 d . U . . .
H24 H 0.927042 0.685984 0.652583 0.060 Uiso 1 1 calc R U . . .
C1 C 0.3160(4) 0.7408(2) 0.9490(2) 0.0440(11) Uani 1 1 d . U . . .
C25 C 0.9403(4) 0.5815(3) 0.6460(2) 0.0505(12) Uani 1 1 d . U . . .
H25 H 1.016908 0.580879 0.633706 0.061 Uiso 1 1 calc R U . . .
C011 C 0.6402(4) 0.0863(3) 0.4857(2) 0.0516(12) Uani 1 1 d . U . . .
C29 C 0.6891(4) 0.4201(3) 0.5460(2) 0.0487(11) Uani 1 1 d . U . . .
C8 C 0.3780(4) 0.7546(2) 0.6467(2) 0.0486(12) Uani 1 1 d . U . . .
H8A H 0.359750 0.756824 0.596728 0.073 Uiso 1 1 calc R U . . .
H8B H 0.401265 0.707398 0.659061 0.073 Uiso 1 1 calc R U . . .
H8C H 0.439089 0.786847 0.657827 0.073 Uiso 1 1 calc R U . . .
C7 C 0.2366(4) 0.8473(2) 0.6692(3) 0.0553(13) Uani 1 1 d . U . . .
H7A H 0.214469 0.849004 0.619767 0.083 Uiso 1 1 calc R U . . .
H7B H 0.297870 0.880087 0.678171 0.083 Uiso 1 1 calc R U . . .
H7C H 0.172543 0.859826 0.697746 0.083 Uiso 1 1 calc R U . . .
C4 C 0.3084(5) 0.6619(3) 0.9579(2) 0.0559(13) Uani 1 1 d . U . . .
H4A H 0.323212 0.649819 1.006858 0.084 Uiso 1 1 calc R U . . .
H4B H 0.363817 0.639458 0.928530 0.084 Uiso 1 1 calc R U . . .
H4C H 0.233199 0.646224 0.943978 0.084 Uiso 1 1 calc R U . . .
C30 C 0.6753(4) 0.4940(3) 0.5200(2) 0.0533(13) Uani 1 1 d . U . . .
H30A H 0.676462 0.494493 0.468894 0.080 Uiso 1 1 calc R U . . .
H30B H 0.736670 0.522554 0.538675 0.080 Uiso 1 1 calc R U . . .
H30C H 0.603731 0.512565 0.535633 0.080 Uiso 1 1 calc R U . . .
C017 C 0.7081(4) 0.0328(3) 0.4641(3) 0.0534(12) Uani 1 1 d . U . . .
H017 H 0.676059 -0.004842 0.438825 0.064 Uiso 1 1 calc R U . . .
C018 C 0.8029(5) 0.1386(3) 0.5394(3) 0.0600(13) Uani 1 1 d . U . . .
H018 H 0.835545 0.174990 0.566221 0.072 Uiso 1 1 calc R U . . .
C2 C 0.2171(5) 0.7745(3) 0.9851(3) 0.0615(15) Uani 1 1 d . U . . .
H2A H 0.221271 0.764317 1.035145 0.092 Uiso 1 1 calc R U . . .
H2B H 0.146936 0.756155 0.965226 0.092 Uiso 1 1 calc R U . . .
H2C H 0.219625 0.824733 0.978020 0.092 Uiso 1 1 calc R U . . .
C32 C 0.5984(5) 0.3754(3) 0.5109(3) 0.0650(15) Uani 1 1 d . U . . .
H32A H 0.608784 0.375305 0.460293 0.097 Uiso 1 1 calc R U . . .
H32B H 0.524530 0.394371 0.521173 0.097 Uiso 1 1 calc R U . . .
H32C H 0.603906 0.327955 0.528656 0.097 Uiso 1 1 calc R U . . .
C01B C 0.6890(5) 0.1395(3) 0.5247(3) 0.0559(12) Uani 1 1 d . U . . .
H01B H 0.644125 0.176339 0.541308 0.067 Uiso 1 1 calc R U . . .
C01C C 0.8690(5) 0.0864(3) 0.5159(3) 0.0630(14) Uani 1 1 d . U . . .
H01C H 0.947337 0.087079 0.525476 0.076 Uiso 1 1 calc R U . . .
C9 C 0.1808(5) 0.7239(3) 0.6700(3) 0.0653(16) Uani 1 1 d . U . . .
H9A H 0.159626 0.728715 0.620620 0.098 Uiso 1 1 calc R U . . .
H9B H 0.116012 0.734277 0.698777 0.098 Uiso 1 1 calc R U . . .
H9C H 0.205791 0.676367 0.679167 0.098 Uiso 1 1 calc R U . . .
C01E C 0.8224(5) 0.0332(3) 0.4787(3) 0.0598(13) Uani 1 1 d . U . . .
H01E H 0.868016 -0.003629 0.462837 0.072 Uiso 1 1 calc R U . . .
C3 C 0.4266(5) 0.7655(3) 0.9831(3) 0.0671(16) Uani 1 1 d . U . . .
H3A H 0.430736 0.749821 1.031702 0.101 Uiso 1 1 calc R U . . .
H3B H 0.429915 0.816177 0.981722 0.101 Uiso 1 1 calc R U . . .
H3C H 0.489692 0.746285 0.957603 0.101 Uiso 1 1 calc R U . . .
N3 N 0.3068(3) 0.77424(15) 0.76401(17) 0.0303(7) Uani 1 1 d . U . . .
C34 C 0.7551(5) 0.3677(3) 0.8418(3) 0.0596(14) Uani 1 1 d . U . . .
H34A H 0.767957 0.374493 0.891999 0.089 Uiso 1 1 calc R U . . .
H34B H 0.826646 0.359083 0.819355 0.089 Uiso 1 1 calc R U . . .
H34C H 0.705453 0.327844 0.834255 0.089 Uiso 1 1 calc R U . . .
C31 C 0.8053(5) 0.3917(4) 0.5278(3) 0.082(2) Uani 1 1 d . U . . .
H31A H 0.812289 0.389999 0.476983 0.123 Uiso 1 1 calc R U . . .
H31B H 0.814091 0.344993 0.547079 0.123 Uiso 1 1 calc R U . . .
H31C H 0.863374 0.422021 0.547743 0.123 Uiso 1 1 calc R U . . .
C01I C 0.5166(5) 0.0889(4) 0.4665(3) 0.0773(18) Uani 1 1 d . U . . .
H01A H 0.476678 0.114888 0.502114 0.116 Uiso 1 1 calc R U . . .
H01D H 0.486847 0.041650 0.463756 0.116 Uiso 1 1 calc R U . . .
H01F H 0.506308 0.111715 0.421157 0.116 Uiso 1 1 calc R U . . .

loop_
_atom_site_aniso_label
_atom_site_aniso_U_11
_atom_site_aniso_U_22
_atom_site_aniso_U_33
_atom_site_aniso_U_23
_atom_site_aniso_U_13
_atom_site_aniso_U_12
Cl2 0.0450(7) 0.0444(7) 0.0684(8) -0.0081(6) -0.0082(6) -0.0040(5)
N2 0.0335(18) 0.0353(18) 0.0336(18) -0.0003(15) 0.0014(14) 0.0114(14)
Si1 0.0465(7) 0.0294(6) 0.0556(8) 0.0015(6) -0.0106(6) -0.0009(5)
N1 0.0409(19) 0.0314(17) 0.0366(18) -0.0094(15) 0.0003(15) -0.0025(15)
Cl1 0.0767(11) 0.0313(7) 0.0554(9) -0.0024(6) 0.0030(8) 0.0257(7)
Cl1A 0.111(10) 0.040(7) 0.079(8) 0.006(6) 0.002(7) -0.036(6)
Cl1B 0.074(10) 0.025(7) 0.061(9) 0.022(7) -0.039(8) -0.032(7)
N4 0.0310(17) 0.0292(16) 0.0334(17) 0.0085(14) -0.0034(14) -0.0049(14)
Si2 0.031(3) 0.026(3) 0.042(4) -0.012(3) 0.013(3) -0.014(3)
Cl4 0.066(6) 0.028(5) 0.066(7) -0.028(4) 0.010(4) -0.010(4)
Cl3 0.0309(19) 0.042(2) 0.058(2) -0.0174(18) 0.0031(17) -0.0039(16)
Si2A 0.037(3) 0.041(4) 0.048(4) -0.022(3) 0.018(3) -0.015(3)
Cl4A 0.033(3) 0.024(4) 0.050(5) -0.023(4) -0.002(3) -0.008(3)
Cl3A 0.063(2) 0.038(2) 0.060(3) -0.0015(17) 0.021(2) -0.0255(16)
Si2B 0.032(2) 0.0153(17) 0.047(2) -0.0035(15) 0.0146(19) -0.0005(16)
Cl4B 0.055(3) 0.044(2) 0.070(4) -0.033(3) 0.023(3) -0.014(2)
Cl3B 0.042(2) 0.060(3) 0.080(3) -0.038(3) 0.036(2) -0.027(2)
C21 0.0241(18) 0.0190(17) 0.0293(19) -0.0004(14) -0.0054(15) -0.0031(14)
C16 0.0270(18) 0.0151(16) 0.0301(19) 0.0024(14) -0.0029(15) 0.0018(14)
C10 0.0282(19) 0.0204(17) 0.0232(18) 0.0020(14) -0.0034(15) 0.0010(14)
C5 0.0231(18) 0.0232(18) 0.035(2) -0.0057(16) 0.0010(15) 0.0054(15)
C19 0.0254(18) 0.0207(17) 0.0325(19) 0.0071(15) -0.0040(15) 0.0012(14)
C28 0.0189(17) 0.034(2) 0.031(2) 0.0052(16) 0.0020(15) 0.0113(15)
C20 0.0279(19) 0.0211(17) 0.029(2) -0.0013(15) -0.0038(15) -0.0015(15)
C17 0.0293(19) 0.0216(18) 0.034(2) -0.0054(15) -0.0060(16) 0.0024(15)
C15 0.0266(18) 0.0232(17) 0.0251(18) 0.0012(14) -0.0051(15) 0.0002(14)
C27 0.0210(17) 0.038(2) 0.0271(19) 0.0139(16) 0.0005(15) 0.0010(15)
C18 0.0292(19) 0.0235(18) 0.038(2) -0.0024(16) -0.0112(16) -0.0033(16)
C11 0.032(2) 0.031(2) 0.030(2) 0.0012(16) 0.0022(16) 0.0046(16)
C14 0.035(2) 0.0191(18) 0.038(2) -0.0005(16) -0.0031(17) -0.0020(15)
C22 0.0238(18) 0.0320(19) 0.0274(19) 0.0090(16) -0.0049(15) -0.0044(15)
C13 0.034(2) 0.031(2) 0.042(2) 0.0047(18) 0.0004(18) -0.0101(17)
C12 0.028(2) 0.042(2) 0.036(2) 0.0059(18) 0.0016(17) -0.0039(17)
C26 0.027(2) 0.058(3) 0.039(2) 0.019(2) 0.0041(17) 0.0032(19)
C23 0.035(2) 0.041(2) 0.042(2) 0.0154(19) -0.0071(18) -0.0079(18)
C6 0.044(2) 0.029(2) 0.038(2) 0.0064(17) 0.0024(18) -0.0033(18)
C33 0.038(2) 0.043(2) 0.031(2) 0.0136(18) -0.0096(17) -0.0082(18)
C35 0.043(3) 0.061(3) 0.034(2) 0.007(2) 0.005(2) -0.011(2)
C36 0.036(2) 0.056(3) 0.038(2) 0.009(2) -0.0100(19) -0.013(2)
C24 0.038(2) 0.059(3) 0.052(3) 0.026(2) -0.003(2) -0.018(2)
C1 0.051(3) 0.050(3) 0.031(2) -0.012(2) -0.0055(19) 0.012(2)
C25 0.024(2) 0.078(3) 0.049(3) 0.026(2) 0.0043(19) -0.010(2)
C011 0.050(3) 0.066(3) 0.038(2) 0.017(2) -0.004(2) -0.021(2)
C29 0.057(3) 0.056(3) 0.033(2) -0.006(2) 0.009(2) 0.018(2)
C8 0.068(3) 0.047(3) 0.031(2) -0.003(2) 0.007(2) 0.013(2)
C7 0.064(3) 0.044(3) 0.059(3) 0.018(2) 0.014(3) 0.015(2)
C4 0.080(4) 0.054(3) 0.034(3) 0.000(2) -0.003(2) 0.009(3)
C30 0.063(3) 0.067(3) 0.030(2) 0.008(2) 0.007(2) 0.009(3)
C017 0.066(3) 0.053(3) 0.041(3) 0.013(2) -0.004(2) -0.020(2)
C018 0.060(3) 0.057(3) 0.062(3) 0.002(3) -0.014(3) -0.021(3)
C2 0.069(3) 0.075(4) 0.041(3) -0.001(3) 0.010(2) 0.025(3)
C32 0.101(4) 0.062(3) 0.032(3) -0.015(2) -0.005(3) 0.009(3)
C01B 0.062(3) 0.057(3) 0.049(3) 0.009(2) 0.001(2) -0.010(2)
C01C 0.051(3) 0.059(3) 0.079(3) 0.015(3) -0.020(3) -0.007(2)
C9 0.079(4) 0.066(3) 0.049(3) 0.023(3) -0.026(3) -0.029(3)
C01E 0.063(3) 0.052(3) 0.064(3) 0.014(2) -0.007(3) -0.005(2)
C3 0.067(4) 0.078(4) 0.055(3) -0.013(3) -0.026(3) 0.006(3)
N3 0.0345(17) 0.0194(15) 0.0374(18) -0.0037(13) 0.0095(14) -0.0068(13)
C34 0.071(3) 0.056(3) 0.052(3) 0.024(3) -0.016(3) 0.004(3)
C31 0.078(4) 0.117(5) 0.053(3) -0.004(3) 0.027(3) 0.044(4)
C01I 0.054(3) 0.108(5) 0.070(4) 0.018(4) -0.001(3) -0.025(3)

loop_
_atom_type_symbol
_atom_type_description
_atom_type_scat_dispersion_real
_atom_type_scat_dispersion_imag
_atom_type_scat_source
C C 0.0033 0.0016 'International Tables Vol C Tables 4.2.6.8 and 6.1.1.4'
H H 0.0000 0.0000 'International Tables Vol C Tables 4.2.6.8 and 6.1.1.4'
Cl Cl 0.1484 0.1585 'International Tables Vol C Tables 4.2.6.8 and 6.1.1.4'
N N 0.0061 0.0033 'International Tables Vol C Tables 4.2.6.8 and 6.1.1.4'
Si Si 0.0817 0.0704 'International Tables Vol C Tables 4.2.6.8 and 6.1.1.4'

loop_
_geom_angle_atom_site_label_1
_geom_angle_atom_site_label_2
_geom_angle_atom_site_label_3
_geom_angle
_geom_angle_site_symmetry_1
_geom_angle_site_symmetry_3
_geom_angle_publ_flag
C28 N2 Si1 89.1(2) . . ?
C28 N2 C29 130.9(4) . . ?
C29 N2 Si1 139.9(3) . . ?
Cl2 Si1 C28 107.59(10) . . ?
N2 Si1 Cl2 93.48(11) . . ?
N2 Si1 Cl1 95.09(12) . . ?
N2 Si1 C28 33.90(13) . . ?
Cl1 Si1 Cl2 117.66(8) . . ?
Cl1 Si1 C28 113.06(12) . . ?
Cl1A Si1 Cl2 89.4(5) . . ?
Cl1A Si1 N2 170.3(4) . . ?
Cl1A Si1 C28 136.5(4) . . ?
Cl1B Si1 Cl2 105.6(6) . . ?
Cl1B Si1 N2 156.5(8) . . ?
Cl1B Si1 C28 142.5(4) . . ?
N4 Si1 Cl2 118.18(13) . . ?
N4 Si1 N2 69.28(15) . . ?
N4 Si1 Cl1 122.55(14) . . ?
N4 Si1 Cl1A 101.2(4) . . ?
N4 Si1 Cl1B 111.5(5) . . ?
N4 Si1 C28 35.41(14) . . ?
C5 N1 Si2 92.3(6) . . ?
C5 N1 Si2A 88.4(4) . . ?
C5 N1 Si2B 90.6(3) . . ?
C5 N1 C1 131.5(4) . . ?
C1 N1 Si2 133.5(6) . . ?
C1 N1 Si2A 138.3(5) . . ?
C1 N1 Si2B 137.3(3) . . ?
C28 N4 Si1 95.5(3) . . ?
C28 N4 C33 134.0(3) . . ?
C33 N4 Si1 130.4(3) . . ?
N1 Si2 Cl4 96.8(10) . . ?
N1 Si2 Cl3 117.5(7) . . ?
N1 Si2 C5 36.6(3) . . ?
N1 Si2 N3 72.6(6) . . ?
Cl4 Si2 C5 116.1(10) . . ?
Cl3 Si2 Cl4 118.0(11) . . ?
Cl3 Si2 C5 122.3(6) . . ?
N3 Si2 Cl4 117.8(10) . . ?
N3 Si2 Cl3 121.0(7) . . ?
N3 Si2 C5 36.6(3) . . ?
N1 Si2A Cl4A 89.9(7) . . ?
N1 Si2A C5 33.5(2) . . ?
Cl4A Si2A C5 112.9(7) . . ?
Cl3A Si2A N1 165.5(7) . . ?
Cl3A Si2A Cl4A 103.6(7) . . ?
Cl3A Si2A C5 138.7(6) . . ?
N3 Si2A N1 66.3(4) . . ?
N3 Si2A Cl4A 124.9(8) . . ?
N3 Si2A Cl3A 108.6(6) . . ?
N3 Si2A C5 33.2(3) . . ?
N1 Si2B Cl4B 100.4(3) . . ?
N1 Si2B Cl3B 110.6(3) . . ?
N1 Si2B C5 34.34(15) . . ?
Cl4B Si2B C5 133.8(3) . . ?
Cl3B Si2B Cl4B 95.6(3) . . ?
Cl3B Si2B C5 108.0(3) . . ?
N3 Si2B N1 67.95(19) . . ?
N3 Si2B Cl4B 168.1(3) . . ?
N3 Si2B Cl3B 91.2(2) . . ?
N3 Si2B C5 34.35(15) . . ?
C16 C21 H21 119.1 . . ?
C20 C21 H21 119.1 . . ?
C20 C21 C16 121.8(3) . . ?
C21 C16 C17 117.3(3) . . ?
C21 C16 C15 119.6(3) . . ?
C17 C16 C15 123.1(3) . . ?
C15 C10 C5 122.8(3) . . ?
C11 C10 C5 116.8(3) . . ?
C11 C10 C15 120.4(3) . . ?
N1 C5 Si2 51.1(4) . . ?
N1 C5 Si2A 58.1(3) . . ?
N1 C5 Si2B 55.1(2) . . ?
N1 C5 C10 126.2(4) . . ?
N1 C5 N3 106.8(3) . . ?
C10 C5 Si2 170.0(4) . . ?
C10 C5 Si2A 171.6(4) . . ?
C10 C5 Si2B 169.5(3) . . ?
N3 C5 Si2 56.7(4) . . ?
N3 C5 Si2A 49.3(3) . . ?
N3 C5 Si2B 53.1(2) . . ?
N3 C5 C10 127.0(3) . . ?
C20 C19 C18 117.9(3) . . ?
C20 C19 C22 123.3(3) . . ?
C18 C19 C22 118.8(3) . . ?
N2 C28 Si1 57.0(2) . . ?
N2 C28 N4 106.0(3) . . ?
N2 C28 C27 127.4(3) . . ?
N4 C28 Si1 49.09(19) . . ?
N4 C28 C27 126.6(3) . . ?
C27 C28 Si1 174.5(3) . . ?
C21 C20 C19 120.6(3) . . ?
C21 C20 H20 119.7 . . ?
C19 C20 H20 119.7 . . ?
C16 C17 H17 119.5 . . ?
C18 C17 C16 120.9(4) . . ?
C18 C17 H17 119.5 . . ?
C10 C15 C16 123.8(3) . . ?
C14 C15 C16 118.9(3) . . ?
C14 C15 C10 117.3(3) . . ?
C22 C27 C28 122.5(3) . . ?
C22 C27 C26 119.8(4) . . ?
C26 C27 C28 117.7(4) . . ?
C19 C18 H18 119.2 . . ?
C17 C18 C19 121.5(3) . . ?
C17 C18 H18 119.2 . . ?
C10 C11 H11 119.7 . . ?
C12 C11 C10 120.7(4) . . ?
C12 C11 H11 119.7 . . ?
C15 C14 H14 119.1 . . ?
C13 C14 C15 121.7(4) . . ?
C13 C14 H14 119.1 . . ?
C27 C22 C19 123.2(3) . . ?
C27 C22 C23 118.3(4) . . ?
C23 C22 C19 118.3(4) . . ?
C14 C13 H13 119.7 . . ?
C12 C13 C14 120.5(4) . . ?
C12 C13 H13 119.7 . . ?
C11 C12 H12 120.3 . . ?
C13 C12 C11 119.4(4) . . ?
C13 C12 H12 120.3 . . ?
C27 C26 H26 119.8 . . ?
C25 C26 C27 120.4(4) . . ?
C25 C26 H26 119.8 . . ?
C22 C23 H23 119.3 . . ?
C24 C23 C22 121.3(4) . . ?
C24 C23 H23 119.3 . . ?
C8 C6 C7 110.6(4) . . ?
C8 C6 C9 109.0(4) . . ?
C9 C6 C7 108.3(4) . . ?
N3 C6 C8 108.7(3) . . ?
N3 C6 C7 107.3(4) . . ?
N3 C6 C9 113.0(3) . . ?
N4 C33 C35 108.3(3) . . ?
N4 C33 C36 113.5(3) . . ?
N4 C33 C34 107.5(4) . . ?
C35 C33 C34 110.2(4) . . ?
C36 C33 C35 109.0(4) . . ?
C36 C33 C34 108.4(4) . . ?
C33 C35 H35A 109.5 . . ?
C33 C35 H35B 109.5 . . ?
C33 C35 H35C 109.5 . . ?
H35A C35 H35B 109.5 . . ?
H35A C35 H35C 109.5 . . ?
H35B C35 H35C 109.5 . . ?
C33 C36 H36A 109.5 . . ?
C33 C36 H36B 109.5 . . ?
C33 C36 H36C 109.5 . . ?
H36A C36 H36B 109.5 . . ?
H36A C36 H36C 109.5 . . ?
H36B C36 H36C 109.5 . . ?
C23 C24 H24 119.9 . . ?
C23 C24 C25 120.2(4) . . ?
C25 C24 H24 119.9 . . ?
N1 C1 C4 113.8(3) . . ?
N1 C1 C2 108.5(4) . . ?
N1 C1 C3 107.3(4) . . ?
C4 C1 C3 108.3(4) . . ?
C2 C1 C4 108.9(4) . . ?
C2 C1 C3 109.9(4) . . ?
C26 C25 H25 120.0 . . ?
C24 C25 C26 120.0(4) . . ?
C24 C25 H25 120.0 . . ?
C017 C011 C01B 118.1(5) . . ?
C017 C011 C01I 121.8(5) . . ?
C01B C011 C01I 120.1(6) . . ?
N2 C29 C30 113.1(4) . . ?
N2 C29 C32 106.9(4) . . ?
N2 C29 C31 108.2(4) . . ?
C30 C29 C32 108.3(4) . . ?
C30 C29 C31 110.7(5) . . ?
C32 C29 C31 109.4(5) . . ?
C6 C8 H8A 109.5 . . ?
C6 C8 H8B 109.5 . . ?
C6 C8 H8C 109.5 . . ?
H8A C8 H8B 109.5 . . ?
H8A C8 H8C 109.5 . . ?
H8B C8 H8C 109.5 . . ?
C6 C7 H7A 109.5 . . ?
C6 C7 H7B 109.5 . . ?
C6 C7 H7C 109.5 . . ?
H7A C7 H7B 109.5 . . ?
H7A C7 H7C 109.5 . . ?
H7B C7 H7C 109.5 . . ?
C1 C4 H4A 109.5 . . ?
C1 C4 H4B 109.5 . . ?
C1 C4 H4C 109.5 . . ?
H4A C4 H4B 109.5 . . ?
H4A C4 H4C 109.5 . . ?
H4B C4 H4C 109.5 . . ?
C29 C30 H30A 109.5 . . ?
C29 C30 H30B 109.5 . . ?
C29 C30 H30C 109.5 . . ?
H30A C30 H30B 109.5 . . ?
H30A C30 H30C 109.5 . . ?
H30B C30 H30C 109.5 . . ?
C011 C017 H017 119.5 . . ?
C011 C017 C01E 121.1(5) . . ?
C01E C017 H017 119.5 . . ?
C01B C018 H018 119.5 . . ?
C01C C018 H018 119.5 . . ?
C01C C018 C01B 121.1(5) . . ?
C1 C2 H2A 109.5 . . ?
C1 C2 H2B 109.5 . . ?
C1 C2 H2C 109.5 . . ?
H2A C2 H2B 109.5 . . ?
H2A C2 H2C 109.5 . . ?
H2B C2 H2C 109.5 . . ?
C29 C32 H32A 109.5 . . ?
C29 C32 H32B 109.5 . . ?
C29 C32 H32C 109.5 . . ?
H32A C32 H32B 109.5 . . ?
H32A C32 H32C 109.5 . . ?
H32B C32 H32C 109.5 . . ?
C011 C01B H01B 120.0 . . ?
C018 C01B C011 119.9(5) . . ?
C018 C01B H01B 120.0 . . ?
C018 C01C H01C 120.1 . . ?
C018 C01C C01E 119.8(5) . . ?
C01E C01C H01C 120.1 . . ?
C6 C9 H9A 109.5 . . ?
C6 C9 H9B 109.5 . . ?
C6 C9 H9C 109.5 . . ?
H9A C9 H9B 109.5 . . ?
H9A C9 H9C 109.5 . . ?
H9B C9 H9C 109.5 . . ?
C017 C01E H01E 120.0 . . ?
C01C C01E C017 119.9(6) . . ?
C01C C01E H01E 120.0 . . ?
C1 C3 H3A 109.5 . . ?
C1 C3 H3B 109.5 . . ?
C1 C3 H3C 109.5 . . ?
H3A C3 H3B 109.5 . . ?
H3A C3 H3C 109.5 . . ?
H3B C3 H3C 109.5 . . ?
C5 N3 Si2 86.7(4) . . ?
C5 N3 Si2A 97.5(4) . . ?
C5 N3 Si2B 92.5(3) . . ?
C5 N3 C6 132.4(3) . . ?
C6 N3 Si2 140.9(4) . . ?
C6 N3 Si2A 130.1(4) . . ?
C6 N3 Si2B 130.4(3) . . ?
C33 C34 H34A 109.5 . . ?
C33 C34 H34B 109.5 . . ?
C33 C34 H34C 109.5 . . ?
H34A C34 H34B 109.5 . . ?
H34A C34 H34C 109.5 . . ?
H34B C34 H34C 109.5 . . ?
C29 C31 H31A 109.5 . . ?
C29 C31 H31B 109.5 . . ?
C29 C31 H31C 109.5 . . ?
H31A C31 H31B 109.5 . . ?
H31A C31 H31C 109.5 . . ?
H31B C31 H31C 109.5 . . ?
C011 C01I H01A 109.5 . . ?
C011 C01I H01D 109.5 . . ?
C011 C01I H01F 109.5 . . ?
H01A C01I H01D 109.5 . . ?
H01A C01I H01F 109.5 . . ?
H01D C01I H01F 109.5 . . ?

loop_
_geom_bond_atom_site_label_1
_geom_bond_atom_site_label_2
_geom_bond_distance
_geom_bond_site_symmetry_2
_geom_bond_publ_flag
Cl2 Si1 2.0656(17) . ?
N2 Si1 1.967(4) . ?
N2 C28 1.309(5) . ?
N2 C29 1.498(5) . ?
Si1 Cl1 2.0616(18) . ?
Si1 Cl1A 1.926(13) . ?
Si1 Cl1B 1.905(14) . ?
Si1 N4 1.781(3) . ?
Si1 C28 2.346(4) . ?
N1 Si2 1.738(13) . ?
N1 Si2A 2.049(12) . ?
N1 Si2B 1.934(6) . ?
N1 C5 1.330(5) . ?
N1 C1 1.488(6) . ?
N4 C28 1.366(5) . ?
N4 C33 1.493(5) . ?
Si2 Cl4 1.988(18) . ?
Si2 Cl3 1.933(15) . ?
Si2 C5 2.230(16) . ?
Si2 N3 1.868(17) . ?
Si2A Cl4A 2.166(15) . ?
Si2A Cl3A 1.910(11) . ?
Si2A C5 2.411(14) . ?
Si2A N3 1.844(15) . ?
Si2B Cl4B 2.176(7) . ?
Si2B Cl3B 2.068(6) . ?
Si2B C5 2.358(5) . ?
Si2B N3 1.889(5) . ?
C21 H21 0.9500 . ?
C21 C16 1.396(5) . ?
C21 C20 1.386(5) . ?
C16 C17 1.401(5) . ?
C16 C15 1.491(5) . ?
C10 C5 1.492(5) . ?
C10 C15 1.410(5) . ?
C10 C11 1.397(5) . ?
C5 N3 1.332(5) . ?
C19 C20 1.394(5) . ?
C19 C18 1.395(5) . ?
C19 C22 1.499(5) . ?
C28 C27 1.493(5) . ?
C20 H20 0.9500 . ?
C17 H17 0.9500 . ?
C17 C18 1.381(5) . ?
C15 C14 1.397(5) . ?
C27 C22 1.401(5) . ?
C27 C26 1.402(5) . ?
C18 H18 0.9500 . ?
C11 H11 0.9500 . ?
C11 C12 1.381(6) . ?
C14 H14 0.9500 . ?
C14 C13 1.381(6) . ?
C22 C23 1.402(5) . ?
C13 H13 0.9500 . ?
C13 C12 1.378(6) . ?
C12 H12 0.9500 . ?
C26 H26 0.9500 . ?
C26 C25 1.383(7) . ?
C23 H23 0.9500 . ?
C23 C24 1.376(6) . ?
C6 C8 1.520(6) . ?
C6 C7 1.529(6) . ?
C6 C9 1.526(6) . ?
C6 N3 1.496(5) . ?
C33 C35 1.531(6) . ?
C33 C36 1.528(6) . ?
C33 C34 1.531(6) . ?
C35 H35A 0.9800 . ?
C35 H35B 0.9800 . ?
C35 H35C 0.9800 . ?
C36 H36A 0.9800 . ?
C36 H36B 0.9800 . ?
C36 H36C 0.9800 . ?
C24 H24 0.9500 . ?
C24 C25 1.380(7) . ?
C1 C4 1.535(7) . ?
C1 C2 1.528(6) . ?
C1 C3 1.539(7) . ?
C25 H25 0.9500 . ?
C011 C017 1.383(7) . ?
C011 C01B 1.391(7) . ?
C011 C01I 1.516(7) . ?
C29 C30 1.519(7) . ?
C29 C32 1.531(7) . ?
C29 C31 1.540(7) . ?
C8 H8A 0.9800 . ?
C8 H8B 0.9800 . ?
C8 H8C 0.9800 . ?
C7 H7A 0.9800 . ?
C7 H7B 0.9800 . ?
C7 H7C 0.9800 . ?
C4 H4A 0.9800 . ?
C4 H4B 0.9800 . ?
C4 H4C 0.9800 . ?
C30 H30A 0.9800 . ?
C30 H30B 0.9800 . ?
C30 H30C 0.9800 . ?
C017 H017 0.9500 . ?
C017 C01E 1.388(7) . ?
C018 H018 0.9500 . ?
C018 C01B 1.385(7) . ?
C018 C01C 1.363(8) . ?
C2 H2A 0.9800 . ?
C2 H2B 0.9800 . ?
C2 H2C 0.9800 . ?
C32 H32A 0.9800 . ?
C32 H32B 0.9800 . ?
C32 H32C 0.9800 . ?
C01B H01B 0.9500 . ?
C01C H01C 0.9500 . ?
C01C C01E 1.364(8) . ?
C9 H9A 0.9800 . ?
C9 H9B 0.9800 . ?
C9 H9C 0.9800 . ?
C01E H01E 0.9500 . ?
C3 H3A 0.9800 . ?
C3 H3B 0.9800 . ?
C3 H3C 0.9800 . ?
C34 H34A 0.9800 . ?
C34 H34B 0.9800 . ?
C34 H34C 0.9800 . ?
C31 H31A 0.9800 . ?
C31 H31B 0.9800 . ?
C31 H31C 0.9800 . ?
C01I H01A 0.9800 . ?
C01I H01D 0.9800 . ?
C01I H01F 0.9800 . ?

loop_
_geom_torsion_atom_site_label_1
_geom_torsion_atom_site_label_2
_geom_torsion_atom_site_label_3
_geom_torsion_atom_site_label_4
_geom_torsion
_geom_torsion_site_symmetry_1
_geom_torsion_site_symmetry_2
_geom_torsion_site_symmetry_3
_geom_torsion_site_symmetry_4
_geom_torsion_publ_flag
Cl2 Si1 N4 C28 -80.7(2) . . . . ?
Cl2 Si1 N4 C33 100.9(3) . . . . ?
N2 Si1 N4 C28 1.9(2) . . . . ?
N2 Si1 N4 C33 -176.5(4) . . . . ?
N2 C28 C27 C22 103.9(5) . . . . ?
N2 C28 C27 C26 -75.9(5) . . . . ?
Si1 N2 C28 N4 2.5(3) . . . . ?
Si1 N2 C28 C27 -176.1(3) . . . . ?
Si1 N2 C29 C30 141.2(4) . . . . ?
Si1 N2 C29 C32 22.0(6) . . . . ?
Si1 N2 C29 C31 -95.8(6) . . . . ?
Si1 N4 C28 N2 -2.8(3) . . . . ?
Si1 N4 C28 C27 175.8(3) . . . . ?
Si1 N4 C33 C35 -65.9(5) . . . . ?
Si1 N4 C33 C36 173.0(3) . . . . ?
Si1 N4 C33 C34 53.2(5) . . . . ?
N1 Si2 N3 C5 -8.5(4) . . . . ?
N1 Si2 N3 C6 172.9(5) . . . . ?
N1 Si2A N3 C5 -6.3(3) . . . . ?
N1 Si2A N3 C6 173.1(4) . . . . ?
N1 Si2B N3 C5 9.5(2) . . . . ?
N1 Si2B N3 C6 166.9(4) . . . . ?
N1 C5 N3 Si2 11.1(5) . . . . ?
N1 C5 N3 Si2A 9.4(5) . . . . ?
N1 C5 N3 Si2B -13.4(3) . . . . ?
N1 C5 N3 C6 -170.1(4) . . . . ?
Cl1 Si1 N4 C28 84.5(2) . . . . ?
Cl1 Si1 N4 C33 -93.9(4) . . . . ?
Cl1A Si1 N4 C28 -176.1(6) . . . . ?
Cl1A Si1 N4 C33 5.5(7) . . . . ?
Cl1B Si1 N4 C28 156.7(8) . . . . ?
Cl1B Si1 N4 C33 -21.7(9) . . . . ?
N4 C28 C27 C22 -74.4(5) . . . . ?
N4 C28 C27 C26 105.8(4) . . . . ?
Si2 N1 C5 C10 167.8(5) . . . . ?
Si2 N1 C5 N3 -11.9(5) . . . . ?
Si2 N1 C1 C4 -133.0(7) . . . . ?
Si2 N1 C1 C2 105.5(7) . . . . ?
Si2 N1 C1 C3 -13.3(8) . . . . ?
Si2 C5 N3 C6 178.8(6) . . . . ?
Cl4 Si2 N3 C5 -97.0(11) . . . . ?
Cl4 Si2 N3 C6 84.3(13) . . . . ?
Cl3 Si2 N3 C5 103.6(7) . . . . ?
Cl3 Si2 N3 C6 -75.1(10) . . . . ?
Si2A N1 C5 C10 171.4(5) . . . . ?
Si2A N1 C5 N3 -8.4(5) . . . . ?
Si2A N1 C1 C4 -136.3(6) . . . . ?
Si2A N1 C1 C2 102.2(7) . . . . ?
Si2A N1 C1 C3 -16.6(8) . . . . ?
Si2A C5 N3 C6 -179.5(6) . . . . ?
Cl4A Si2A N3 C5 -78.4(9) . . . . ?
Cl4A Si2A N3 C6 101.1(9) . . . . ?
Cl3A Si2A N3 C5 159.1(5) . . . . ?
Cl3A Si2A N3 C6 -21.4(9) . . . . ?
Si2B N1 C5 C10 -167.2(4) . . . . ?
Si2B N1 C5 N3 13.1(3) . . . . ?
Si2B N1 C1 C4 -168.6(4) . . . . ?
Si2B N1 C1 C2 70.0(6) . . . . ?
Si2B N1 C1 C3 -48.8(6) . . . . ?
Si2B C5 N3 C6 -156.7(5) . . . . ?
Cl4B Si2B N3 C5 -3.2(18) . . . . ?
Cl4B Si2B N3 C6 154.3(16) . . . . ?
Cl3B Si2B N3 C5 121.3(3) . . . . ?
Cl3B Si2B N3 C6 -81.2(4) . . . . ?
C21 C16 C17 C18 1.4(5) . . . . ?
C21 C16 C15 C10 -142.7(4) . . . . ?
C21 C16 C15 C14 35.1(5) . . . . ?
C16 C21 C20 C19 -0.2(5) . . . . ?
C16 C17 C18 C19 -1.8(6) . . . . ?
C16 C15 C14 C13 -176.1(4) . . . . ?
C10 C5 N3 Si2 -168.6(5) . . . . ?
C10 C5 N3 Si2A -170.3(5) . . . . ?
C10 C5 N3 Si2B 166.9(4) . . . . ?
C10 C5 N3 C6 10.2(6) . . . . ?
C10 C15 C14 C13 1.9(6) . . . . ?
C10 C11 C12 C13 1.2(6) . . . . ?
C5 N1 Si2 Cl4 125.5(9) . . . . ?
C5 N1 Si2 Cl3 -108.0(8) . . . . ?
C5 N1 Si2 N3 8.5(4) . . . . ?
C5 N1 C1 C4 23.2(6) . . . . ?
C5 N1 C1 C2 -98.2(5) . . . . ?
C5 N1 C1 C3 143.0(4) . . . . ?
C5 Si2 N3 C6 -178.6(7) . . . . ?
C5 Si2A N3 C6 179.5(6) . . . . ?
C5 Si2B N3 C6 157.5(5) . . . . ?
C5 C10 C15 C16 -2.4(6) . . . . ?
C5 C10 C15 C14 179.7(3) . . . . ?
C5 C10 C11 C12 178.9(4) . . . . ?
C19 C22 C23 C24 175.2(4) . . . . ?
C28 N2 C29 C30 -41.5(6) . . . . ?
C28 N2 C29 C32 -160.6(4) . . . . ?
C28 N2 C29 C31 81.6(6) . . . . ?
C28 Si1 N4 C33 -178.4(5) . . . . ?
C28 N4 C33 C35 116.3(5) . . . . ?
C28 N4 C33 C36 -4.8(6) . . . . ?
C28 N4 C33 C34 -124.6(5) . . . . ?
C28 C27 C22 C19 6.0(6) . . . . ?
C28 C27 C22 C23 -178.8(4) . . . . ?
C28 C27 C26 C25 178.7(4) . . . . ?
C20 C21 C16 C17 -0.4(5) . . . . ?
C20 C21 C16 C15 179.7(3) . . . . ?
C20 C19 C18 C17 1.1(5) . . . . ?
C20 C19 C22 C27 -47.9(5) . . . . ?
C20 C19 C22 C23 136.9(4) . . . . ?
C17 C16 C15 C10 37.4(5) . . . . ?
C17 C16 C15 C14 -144.8(4) . . . . ?
C15 C16 C17 C18 -178.7(3) . . . . ?
C15 C10 C5 N1 -106.6(5) . . . . ?
C15 C10 C5 Si2 -36(3) . . . . ?
C15 C10 C5 Si2B 160.1(15) . . . . ?
C15 C10 C5 N3 73.0(5) . . . . ?
C15 C10 C11 C12 0.1(6) . . . . ?
C15 C14 C13 C12 -0.6(6) . . . . ?
C27 C22 C23 C24 -0.3(6) . . . . ?
C27 C26 C25 C24 0.4(7) . . . . ?
C18 C19 C20 C21 -0.2(5) . . . . ?
C18 C19 C22 C27 131.5(4) . . . . ?
C18 C19 C22 C23 -43.7(5) . . . . ?
C11 C10 C5 N1 74.7(5) . . . . ?
C11 C10 C5 Si2 145(2) . . . . ?
C11 C10 C5 Si2B -18.5(18) . . . . ?
C11 C10 C5 N3 -105.6(4) . . . . ?
C11 C10 C15 C16 176.2(3) . . . . ?
C11 C10 C15 C14 -1.6(5) . . . . ?
C14 C13 C12 C11 -0.9(6) . . . . ?
C22 C19 C20 C21 179.2(3) . . . . ?
C22 C19 C18 C17 -178.3(3) . . . . ?
C22 C27 C26 C25 -1.1(6) . . . . ?
C22 C23 C24 C25 -0.4(7) . . . . ?
C26 C27 C22 C19 -174.2(4) . . . . ?
C26 C27 C22 C23 1.1(6) . . . . ?
C23 C24 C25 C26 0.4(7) . . . . ?
C33 N4 C28 N2 175.5(4) . . . . ?
C33 N4 C28 Si1 178.3(5) . . . . ?
C33 N4 C28 C27 -5.9(6) . . . . ?
C1 N1 Si2 Cl4 -72.0(11) . . . . ?
C1 N1 Si2 Cl3 54.4(11) . . . . ?
C1 N1 Si2 C5 162.4(7) . . . . ?
C1 N1 Si2 N3 170.9(4) . . . . ?
C1 N1 C5 Si2 -163.0(7) . . . . ?
C1 N1 C5 Si2A -166.5(6) . . . . ?
C1 N1 C5 Si2B 172.0(5) . . . . ?
C1 N1 C5 C10 4.8(7) . . . . ?
C1 N1 C5 N3 -174.9(4) . . . . ?
C011 C017 C01E C01C 1.1(8) . . . . ?
C29 N2 C28 Si1 -178.3(5) . . . . ?
C29 N2 C28 N4 -175.8(4) . . . . ?
C29 N2 C28 C27 5.6(6) . . . . ?
C8 C6 N3 Si2 66.3(8) . . . . ?
C8 C6 N3 Si2A 68.8(7) . . . . ?
C8 C6 N3 Si2B 99.4(4) . . . . ?
C8 C6 N3 C5 -111.9(5) . . . . ?
C7 C6 N3 Si2 -53.3(8) . . . . ?
C7 C6 N3 Si2A -50.7(7) . . . . ?
C7 C6 N3 Si2B -20.2(5) . . . . ?
C7 C6 N3 C5 128.6(4) . . . . ?
C017 C011 C01B C018 1.6(7) . . . . ?
C018 C01C C01E C017 0.8(8) . . . . ?
C01B C011 C017 C01E -2.3(7) . . . . ?
C01B C018 C01C C01E -1.5(9) . . . . ?
C01C C018 C01B C011 0.2(8) . . . . ?
C9 C6 N3 Si2 -172.6(7) . . . . ?
C9 C6 N3 Si2A -170.1(6) . . . . ?
C9 C6 N3 Si2B -139.5(4) . . . . ?
C9 C6 N3 C5 9.3(6) . . . . ?
C01I C011 C017 C01E 176.3(5) . . . . ?
C01I C011 C01B C018 -177.0(5) . . . . ?
